data_4319290
loop_
_publ_author_name
'Maarten B. Dinger'
'Michael J. Scott'

_publ_contact_author_address
;
P.O. Box 117200
University of Florida
Gainesville FL, 32611
;
_publ_contact_author_name 'Maarten B. Dinger and Michael J. Scott'
_publ_section_title
;
 Sterically Crowded, Rigid,C3 Symmetric Phosphites: Synthesis, Structure,
 and Preparation of Metal Complexes
;
_journal_name_full 'Inorganic Chemistry'
_journal_page_first 856
_journal_page_last 864
_journal_paper_doi 10.1021/ic000683j
_journal_volume 40
_journal_year 2001
_chemical_formula_sum 'C43 H61 O3 P'
_chemical_formula_weight 656.89
_chemical_name_systematic
;
 ?
;
_space_group_IT_number 14
_symmetry_cell_setting monoclinic
_symmetry_space_group_name_Hall '-P 2yn'
_symmetry_space_group_name_H-M 'P 1 21/n 1'
_atom_sites_solution_hydrogens geom
_atom_sites_solution_primary direct
_atom_sites_solution_secondary difmap
_audit_creation_method SHELXL-97
_cell_angle_alpha 90.00
_cell_angle_beta 101.499(2)
_cell_angle_gamma 90.00
_cell_formula_units_Z 4
_cell_length_a 10.5332(9)
_cell_length_b 19.6413(17)
_cell_length_c 20.0198(17)
_cell_measurement_temperature 173(2)
_cell_volume 4058.7(6)
_computing_cell_refinement 'Bruker AXS SMART'
_computing_data_collection 'Bruker AXS SMART'
_computing_data_reduction 'Bruker AXS SMART'
_computing_structure_refinement 'SHELXL-97 (Sheldrick, 1997)'
_computing_structure_solution 'SHELXS-97 (Sheldrick, 1990)'
_diffrn_ambient_temperature 173(2)
_diffrn_measured_fraction_theta_full 0.970
_diffrn_measured_fraction_theta_max 0.970
_diffrn_radiation_monochromator graphite
_diffrn_radiation_source 'fine-focus sealed tube'
_diffrn_radiation_type MoK\a
_diffrn_radiation_wavelength 0.71073
_diffrn_reflns_av_R_equivalents 0.0579
_diffrn_reflns_av_sigmaI/netI 0.0531
_diffrn_reflns_limit_h_max 14
_diffrn_reflns_limit_h_min -13
_diffrn_reflns_limit_k_max 26
_diffrn_reflns_limit_k_min -25
_diffrn_reflns_limit_l_max 26
_diffrn_reflns_limit_l_min -22
_diffrn_reflns_number 27584
_diffrn_reflns_theta_full 28.33
_diffrn_reflns_theta_max 28.33
_diffrn_reflns_theta_min 2.04
_exptl_absorpt_coefficient_mu 0.103
_exptl_absorpt_correction_T_max 1.000000
_exptl_absorpt_correction_T_min 0.625878
_exptl_absorpt_correction_type SADABS
_exptl_crystal_colour colorless
_exptl_crystal_density_diffrn 1.075
_exptl_crystal_density_method 'not measured'
_exptl_crystal_description block
_exptl_crystal_F_000 1432
_refine_diff_density_max 0.588
_refine_diff_density_min -0.488
_refine_diff_density_rms 0.061
_refine_ls_extinction_method none
_refine_ls_goodness_of_fit_ref 1.042
_refine_ls_hydrogen_treatment mixed
_refine_ls_matrix_type full
_refine_ls_number_parameters 472
_refine_ls_number_reflns 9816
_refine_ls_number_restraints 0
_refine_ls_restrained_S_all 1.042
_refine_ls_R_factor_all 0.0844
_refine_ls_R_factor_gt 0.0596
_refine_ls_shift/su_max 0.003
_refine_ls_shift/su_mean 0.000
_refine_ls_structure_factor_coef Fsqd
_refine_ls_weighting_details 'calc w=1/[\s^2^(Fo^2^)+(0.0798P)^2^+1.5906P] where P=(Fo^2^+2Fc^2^)/3'
_refine_ls_weighting_scheme calc
_refine_ls_wR_factor_gt 0.1488
_refine_ls_wR_factor_ref 0.1673
_reflns_number_gt 7191
_reflns_number_total 9816
_reflns_threshold_expression >2sigma(I)
_cod_data_source_file ic000683j_1.cif
_cod_data_source_block 2a
_cod_database_code 4319290

loop_
_symmetry_equiv_pos_as_xyz
'x, y, z'
'-x+1/2, y+1/2, -z+1/2'
'-x, -y, -z'
'x-1/2, -y-1/2, z-1/2'

loop_
_atom_site_label
_atom_site_type_symbol
_atom_site_fract_x
_atom_site_fract_y
_atom_site_fract_z
_atom_site_U_iso_or_equiv
_atom_site_adp_type
_atom_site_occupancy
_atom_site_symmetry_multiplicity
_atom_site_calc_flag
_atom_site_refinement_flags
_atom_site_disorder_assembly
_atom_site_disorder_group
P1 P 0.78067(5) 0.28395(2) 0.24464(2) 0.02561(13) Uani 1 1 d . . .
O1 O 0.75673(12) 0.23763(6) 0.17615(6) 0.0272(3) Uani 1 1 d . . .
C1 C 0.86055(17) 0.35357(9) 0.11022(9) 0.0238(4) Uani 1 1 d . . .
H1A H 0.8848 0.3750 0.0692 0.029 Uiso 1 1 calc R . .
O2 O 0.70288(12) 0.35279(6) 0.21597(6) 0.0249(3) Uani 1 1 d . . .
C2 C 0.89865(17) 0.27895(9) 0.10443(9) 0.0254(4) Uani 1 1 d . A .
O3 O 0.93074(12) 0.30785(7) 0.25170(6) 0.0276(3) Uani 1 1 d . . .
C3 C 0.84170(17) 0.22499(9) 0.13223(9) 0.0261(4) Uani 1 1 d . . .
C4 C 0.86191(19) 0.15692(10) 0.11634(9) 0.0290(4) Uani 1 1 d . . .
C5 C 0.7896(2) 0.09777(10) 0.14267(10) 0.0338(4) Uani 1 1 d . . .
C6 C 0.6424(2) 0.10618(12) 0.11831(11) 0.0431(5) Uani 1 1 d . . .
H6A H 0.6146 0.1492 0.1356 0.065 Uiso 1 1 calc R . .
H6B H 0.5975 0.0682 0.1354 0.065 Uiso 1 1 calc R . .
H6C H 0.6213 0.1064 0.0684 0.065 Uiso 1 1 calc R . .
C7 C 0.8241(3) 0.09430(12) 0.22089(11) 0.0447(5) Uani 1 1 d . . .
H7A H 0.9185 0.0925 0.2359 0.067 Uiso 1 1 calc R . .
H7B H 0.7855 0.0534 0.2366 0.067 Uiso 1 1 calc R . .
H7C H 0.7905 0.1348 0.2401 0.067 Uiso 1 1 calc R . .
C8 C 0.8273(3) 0.02872(11) 0.11616(12) 0.0471(6) Uani 1 1 d . . .
H8A H 0.8055 0.0284 0.0662 0.071 Uiso 1 1 calc R . .
H8B H 0.7799 -0.0077 0.1339 0.071 Uiso 1 1 calc R . .
H8C H 0.9207 0.0215 0.1314 0.071 Uiso 1 1 calc R . .
C9 C 0.9496(2) 0.14532(10) 0.07392(10) 0.0335(4) Uani 1 1 d . . .
H9A H 0.9659 0.0996 0.0626 0.040 Uiso 1 1 calc R . .
C10 C 1.0147(2) 0.19721(11) 0.04722(10) 0.0337(4) Uani 1 1 d . A .
C11 C 1.1135(2) 0.18144(12) 0.00209(12) 0.0436(5) Uani 1 1 d . . .
C12A C 1.0767(4) 0.2239(3) -0.06557(19) 0.0587(10) Uani 0.70 1 d P A 1
H12A H 1.0763 0.2725 -0.0545 0.088 Uiso 0.70 1 calc PR A 1
H12B H 0.9905 0.2103 -0.0902 0.088 Uiso 0.70 1 calc PR A 1
H12C H 1.1405 0.2153 -0.0942 0.088 Uiso 0.70 1 calc PR A 1
C13A C 1.1173(6) 0.1079(2) -0.0173(4) 0.0848(19) Uani 0.70 1 d P A 1
H13A H 1.1832 0.1012 -0.0450 0.127 Uiso 0.70 1 calc PR A 1
H13B H 1.0324 0.0943 -0.0436 0.127 Uiso 0.70 1 calc PR A 1
H13C H 1.1386 0.0800 0.0240 0.127 Uiso 0.70 1 calc PR A 1
C14A C 1.2469(3) 0.2043(2) 0.0390(2) 0.0545(9) Uani 0.70 1 d P A 1
H14A H 1.3106 0.1942 0.0107 0.082 Uiso 0.70 1 calc PR A 1
H14B H 1.2704 0.1800 0.0825 0.082 Uiso 0.70 1 calc PR A 1
H14C H 1.2459 0.2534 0.0476 0.082 Uiso 0.70 1 calc PR A 1
C12B C 1.1755(16) 0.2391(6) -0.0197(9) 0.099(5) Uani 0.30 1 d P A 2
H12D H 1.2600 0.2257 -0.0289 0.149 Uiso 0.30 1 calc PR A 2
H12E H 1.1878 0.2739 0.0161 0.149 Uiso 0.30 1 calc PR A 2
H12F H 1.1217 0.2576 -0.0613 0.149 Uiso 0.30 1 calc PR A 2
C13B C 1.0468(11) 0.1368(8) -0.0566(6) 0.078(4) Uani 0.30 1 d P A 2
H13D H 0.9757 0.1622 -0.0848 0.117 Uiso 0.30 1 calc PR A 2
H13E H 1.0123 0.0960 -0.0384 0.117 Uiso 0.30 1 calc PR A 2
H13F H 1.1094 0.1235 -0.0844 0.117 Uiso 0.30 1 calc PR A 2
C14B C 1.2215(11) 0.1322(9) 0.0474(6) 0.096(5) Uani 0.30 1 d P A 2
H14D H 1.2864 0.1196 0.0207 0.144 Uiso 0.30 1 calc PR A 2
H14E H 1.1794 0.0910 0.0600 0.144 Uiso 0.30 1 calc PR A 2
H14F H 1.2638 0.1563 0.0887 0.144 Uiso 0.30 1 calc PR A 2
C15 C 0.98600(18) 0.26363(10) 0.06252(10) 0.0298(4) Uani 1 1 d . . .
H15A H 1.0272 0.3000 0.0438 0.036 Uiso 1 1 calc R A .
C16 C 0.71393(17) 0.36327(9) 0.09746(9) 0.0236(4) Uani 1 1 d . . .
C17 C 0.64025(17) 0.36257(9) 0.14812(8) 0.0229(3) Uani 1 1 d . . .
C18 C 0.50586(17) 0.37073(9) 0.13387(9) 0.0247(4) Uani 1 1 d . . .
C19 C 0.42371(18) 0.36766(10) 0.18935(10) 0.0295(4) Uani 1 1 d . . .
C20 C 0.2805(2) 0.38279(13) 0.16027(11) 0.0416(5) Uani 1 1 d . . .
H20A H 0.2726 0.4277 0.1386 0.062 Uiso 1 1 calc R . .
H20B H 0.2319 0.3822 0.1972 0.062 Uiso 1 1 calc R . .
H20C H 0.2456 0.3481 0.1264 0.062 Uiso 1 1 calc R . .
C21 C 0.4704(2) 0.42042(12) 0.24550(11) 0.0396(5) Uani 1 1 d . . .
H21A H 0.5595 0.4098 0.2682 0.059 Uiso 1 1 calc R . .
H21B H 0.4139 0.4192 0.2789 0.059 Uiso 1 1 calc R . .
H21C H 0.4677 0.4659 0.2252 0.059 Uiso 1 1 calc R . .
C22 C 0.4307(2) 0.29589(11) 0.22010(12) 0.0414(5) Uani 1 1 d . . .
H22A H 0.4069 0.2623 0.1835 0.062 Uiso 1 1 calc R . .
H22B H 0.3706 0.2926 0.2515 0.062 Uiso 1 1 calc R . .
H22C H 0.5192 0.2869 0.2449 0.062 Uiso 1 1 calc R . .
C23 C 0.44804(18) 0.38023(9) 0.06535(9) 0.0278(4) Uani 1 1 d . . .
H23A H 0.3567 0.3861 0.0541 0.033 Uiso 1 1 calc R . .
C24 C 0.51665(18) 0.38164(9) 0.01283(9) 0.0266(4) Uani 1 1 d . . .
C25 C 0.4483(2) 0.39069(11) -0.06176(9) 0.0333(4) Uani 1 1 d . . .
C26 C 0.5305(3) 0.4324(3) -0.09990(15) 0.1085(17) Uani 1 1 d . . .
H26A H 0.6047 0.4052 -0.1071 0.163 Uiso 1 1 calc R . .
H26B H 0.5617 0.4731 -0.0734 0.163 Uiso 1 1 calc R . .
H26C H 0.4787 0.4460 -0.1441 0.163 Uiso 1 1 calc R . .
C27 C 0.3244(4) 0.4312(3) -0.06761(15) 0.1098(17) Uani 1 1 d . . .
H27A H 0.2918 0.4435 -0.1154 0.165 Uiso 1 1 calc R . .
H27B H 0.3416 0.4727 -0.0401 0.165 Uiso 1 1 calc R . .
H27C H 0.2594 0.4037 -0.0511 0.165 Uiso 1 1 calc R . .
C28 C 0.4188(5) 0.32271(16) -0.09251(16) 0.123(2) Uani 1 1 d . . .
H28A H 0.3685 0.3278 -0.1390 0.185 Uiso 1 1 calc R . .
H28B H 0.3686 0.2965 -0.0651 0.185 Uiso 1 1 calc R . .
H28C H 0.4999 0.2987 -0.0938 0.185 Uiso 1 1 calc R . .
C29 C 0.64943(18) 0.37286(9) 0.03023(9) 0.0255(4) Uani 1 1 d . . .
H29A H 0.6984 0.3734 -0.0048 0.031 Uiso 1 1 calc R . .
C30 C 0.93651(16) 0.39550(9) 0.16900(9) 0.0242(4) Uani 1 1 d . . .
C31 C 0.97129(17) 0.37245(9) 0.23567(9) 0.0255(4) Uani 1 1 d . . .
C32 C 1.04662(18) 0.41180(10) 0.28765(9) 0.0299(4) Uani 1 1 d . . .
C33 C 1.0910(2) 0.38514(11) 0.36092(10) 0.0371(5) Uani 1 1 d . . .
C34 C 1.1692(2) 0.31921(13) 0.36065(12) 0.0475(6) Uani 1 1 d . . .
H34A H 1.1144 0.2843 0.3343 0.071 Uiso 1 1 calc R . .
H34B H 1.1988 0.3033 0.4076 0.071 Uiso 1 1 calc R . .
H34C H 1.2444 0.3279 0.3399 0.071 Uiso 1 1 calc R . .
C35 C 0.9735(2) 0.37285(13) 0.39433(11) 0.0447(5) Uani 1 1 d . . .
H35A H 0.9242 0.4152 0.3939 0.067 Uiso 1 1 calc R . .
H35B H 1.0036 0.3578 0.4415 0.067 Uiso 1 1 calc R . .
H35C H 0.9180 0.3377 0.3689 0.067 Uiso 1 1 calc R . .
C36 C 1.1789(3) 0.43680(15) 0.40605(12) 0.0586(7) Uani 1 1 d . . .
H36A H 1.2543 0.4469 0.3859 0.088 Uiso 1 1 calc R . .
H36B H 1.2080 0.4176 0.4517 0.088 Uiso 1 1 calc R . .
H36C H 1.1304 0.4788 0.4093 0.088 Uiso 1 1 calc R . .
C37 C 1.08202(19) 0.47624(10) 0.26895(10) 0.0334(4) Uani 1 1 d . . .
H37A H 1.1317 0.5042 0.3032 0.040 Uiso 1 1 calc R . .
C38 C 1.04864(18) 0.50214(10) 0.20276(10) 0.0297(4) Uani 1 1 d . . .
C39 C 1.0902(2) 0.57438(10) 0.18655(11) 0.0363(5) Uani 1 1 d . . .
C40 C 1.0847(3) 0.58402(12) 0.11002(12) 0.0472(6) Uani 1 1 d . . .
H40A H 0.9951 0.5789 0.0853 0.071 Uiso 1 1 calc R . .
H40B H 1.1393 0.5497 0.0941 0.071 Uiso 1 1 calc R . .
H40C H 1.1162 0.6296 0.1018 0.071 Uiso 1 1 calc R . .
C41 C 1.2290(3) 0.58914(15) 0.22334(15) 0.0595(7) Uani 1 1 d . . .
H41A H 1.2558 0.6338 0.2092 0.089 Uiso 1 1 calc R . .
H41B H 1.2870 0.5540 0.2117 0.089 Uiso 1 1 calc R . .
H41C H 1.2333 0.5892 0.2727 0.089 Uiso 1 1 calc R . .
C42 C 0.9983(3) 0.62535(13) 0.20885(16) 0.0600(7) Uani 1 1 d . . .
H42A H 1.0210 0.6714 0.1966 0.090 Uiso 1 1 calc R . .
H42B H 1.0054 0.6224 0.2583 0.090 Uiso 1 1 calc R . .
H42C H 0.9092 0.6150 0.1860 0.090 Uiso 1 1 calc R . .
C43 C 0.97629(17) 0.46052(9) 0.15393(9) 0.0269(4) Uani 1 1 d . . .
H43A H 0.9527 0.4767 0.1084 0.032 Uiso 1 1 calc R . .

loop_
_atom_site_aniso_label
_atom_site_aniso_U_11
_atom_site_aniso_U_22
_atom_site_aniso_U_33
_atom_site_aniso_U_23
_atom_site_aniso_U_13
_atom_site_aniso_U_12
P1 0.0301(2) 0.0279(2) 0.0186(2) 0.00355(17) 0.00438(17) 0.00186(19)
O1 0.0316(7) 0.0265(7) 0.0237(6) -0.0006(5) 0.0064(5) 0.0004(5)
C1 0.0293(9) 0.0241(9) 0.0187(8) 0.0027(6) 0.0066(7) 0.0026(7)
O2 0.0305(6) 0.0283(7) 0.0149(6) 0.0007(5) 0.0021(5) 0.0043(5)
C2 0.0270(9) 0.0283(9) 0.0203(8) -0.0026(7) 0.0031(7) 0.0023(7)
O3 0.0298(7) 0.0288(7) 0.0227(6) 0.0047(5) 0.0019(5) 0.0021(5)
C3 0.0277(9) 0.0294(9) 0.0203(8) -0.0005(7) 0.0031(7) 0.0034(7)
C4 0.0366(10) 0.0268(9) 0.0218(9) -0.0010(7) 0.0013(7) 0.0014(7)
C5 0.0517(12) 0.0268(10) 0.0225(9) 0.0000(7) 0.0065(8) -0.0017(9)
C6 0.0499(13) 0.0445(13) 0.0340(12) -0.0025(9) 0.0062(9) -0.0131(10)
C7 0.0724(16) 0.0345(11) 0.0248(10) 0.0050(8) 0.0041(10) 0.0015(11)
C8 0.0785(17) 0.0274(11) 0.0366(12) -0.0020(9) 0.0138(11) -0.0025(11)
C9 0.0408(11) 0.0275(10) 0.0315(10) -0.0060(8) 0.0054(8) 0.0042(8)
C10 0.0350(10) 0.0357(11) 0.0314(10) -0.0086(8) 0.0090(8) 0.0017(8)
C11 0.0450(12) 0.0413(12) 0.0499(13) -0.0154(10) 0.0226(10) -0.0002(10)
C12A 0.055(2) 0.091(3) 0.0344(19) -0.0110(19) 0.0207(16) 0.000(2)
C13A 0.100(4) 0.050(3) 0.129(5) -0.038(3) 0.082(4) -0.010(3)
C14A 0.0414(19) 0.068(3) 0.058(2) -0.002(2) 0.0190(17) 0.0104(18)
C12B 0.135(12) 0.061(7) 0.136(13) -0.032(8) 0.106(11) -0.018(7)
C13B 0.064(7) 0.116(11) 0.062(7) -0.043(7) 0.036(6) -0.010(7)
C14B 0.062(7) 0.154(13) 0.079(8) 0.001(8) 0.028(6) 0.058(8)
C15 0.0323(10) 0.0314(10) 0.0265(9) -0.0037(7) 0.0079(7) -0.0013(8)
C16 0.0278(9) 0.0228(8) 0.0197(8) 0.0006(6) 0.0035(7) 0.0016(7)
C17 0.0300(9) 0.0215(8) 0.0155(8) -0.0002(6) 0.0008(6) 0.0019(7)
C18 0.0292(9) 0.0232(9) 0.0218(9) -0.0018(7) 0.0051(7) 0.0007(7)
C19 0.0288(9) 0.0326(10) 0.0283(10) 0.0001(8) 0.0084(7) 0.0024(8)
C20 0.0304(10) 0.0573(14) 0.0386(12) -0.0002(10) 0.0105(9) 0.0047(10)
C21 0.0438(12) 0.0488(13) 0.0284(10) -0.0085(9) 0.0124(9) 0.0042(10)
C22 0.0444(12) 0.0402(12) 0.0435(13) 0.0098(9) 0.0183(10) -0.0009(9)
C23 0.0284(9) 0.0280(9) 0.0247(9) 0.0001(7) -0.0001(7) 0.0003(7)
C24 0.0343(10) 0.0235(9) 0.0193(9) 0.0000(7) -0.0008(7) -0.0010(7)
C25 0.0409(11) 0.0365(11) 0.0186(9) 0.0006(8) -0.0032(8) -0.0019(8)
C26 0.085(2) 0.185(4) 0.0412(16) 0.061(2) -0.0233(15) -0.056(3)
C27 0.105(3) 0.176(4) 0.0339(15) 0.004(2) -0.0202(16) 0.082(3)
C28 0.250(6) 0.0413(17) 0.0415(17) -0.0106(13) -0.059(2) -0.007(2)
C29 0.0347(9) 0.0245(9) 0.0172(8) 0.0002(6) 0.0051(7) 0.0004(7)
C30 0.0234(8) 0.0268(9) 0.0225(9) 0.0000(7) 0.0051(7) 0.0039(7)
C31 0.0265(8) 0.0267(9) 0.0234(9) 0.0009(7) 0.0054(7) 0.0012(7)
C32 0.0303(9) 0.0368(10) 0.0223(9) -0.0018(7) 0.0047(7) 0.0001(8)
C33 0.0417(11) 0.0453(12) 0.0223(10) -0.0010(8) 0.0018(8) -0.0046(9)
C34 0.0441(13) 0.0630(16) 0.0310(11) 0.0088(11) -0.0030(9) 0.0079(11)
C35 0.0532(13) 0.0560(14) 0.0261(11) 0.0011(10) 0.0112(9) -0.0024(11)
C36 0.0693(17) 0.0731(18) 0.0278(12) -0.0043(12) -0.0037(11) -0.0221(14)
C37 0.0362(10) 0.0349(11) 0.0291(10) -0.0071(8) 0.0069(8) -0.0043(8)
C38 0.0311(9) 0.0275(10) 0.0318(10) -0.0031(7) 0.0094(8) 0.0006(7)
C39 0.0419(11) 0.0285(10) 0.0404(12) -0.0040(8) 0.0131(9) -0.0039(8)
C40 0.0633(15) 0.0344(12) 0.0460(13) 0.0046(10) 0.0160(11) -0.0106(11)
C41 0.0572(16) 0.0536(16) 0.0629(17) 0.0062(13) 0.0008(13) -0.0238(13)
C42 0.0791(19) 0.0332(12) 0.077(2) -0.0052(12) 0.0373(16) 0.0016(12)
C43 0.0282(9) 0.0269(9) 0.0264(9) 0.0018(7) 0.0072(7) 0.0028(7)

loop_
_atom_type_symbol
_atom_type_description
_atom_type_scat_dispersion_real
_atom_type_scat_dispersion_imag
_atom_type_scat_source
C C 0.0033 0.0016 'International Tables Vol C Tables 4.2.6.8 and 6.1.1.4'
H H 0.0000 0.0000 'International Tables Vol C Tables 4.2.6.8 and 6.1.1.4'
O O 0.0106 0.0060 'International Tables Vol C Tables 4.2.6.8 and 6.1.1.4'
P P 0.1023 0.0942 'International Tables Vol C Tables 4.2.6.8 and 6.1.1.4'

loop_
_geom_angle_atom_site_label_1
_geom_angle_atom_site_label_2
_geom_angle_atom_site_label_3
_geom_angle
_geom_angle_site_symmetry_1
_geom_angle_site_symmetry_3
_geom_angle_publ_flag
O1 P1 O2 100.69(7) . . ?
O1 P1 O3 102.69(7) . . ?
O2 P1 O3 101.72(7) . . ?
C3 O1 P1 128.36(12) . . ?
C30 C1 C16 114.80(14) . . ?
C30 C1 C2 118.05(15) . . ?
C16 C1 C2 112.26(14) . . ?
C17 O2 P1 124.31(11) . . ?
C3 C2 C15 117.76(17) . . ?
C3 C2 C1 124.08(15) . . ?
C15 C2 C1 117.78(16) . . ?
C31 O3 P1 125.33(11) . . ?
C2 C3 O1 119.96(16) . . ?
C2 C3 C4 122.73(16) . . ?
O1 C3 C4 117.28(16) . . ?
C9 C4 C3 116.37(17) . . ?
C9 C4 C5 121.28(17) . . ?
C3 C4 C5 122.34(17) . . ?
C7 C5 C8 106.71(17) . . ?
C7 C5 C6 110.29(18) . . ?
C8 C5 C6 107.39(18) . . ?
C7 C5 C4 110.47(17) . . ?
C8 C5 C4 111.59(17) . . ?
C6 C5 C4 110.29(17) . . ?
C4 C9 C10 123.44(18) . . ?
C15 C10 C9 117.28(17) . . ?
C15 C10 C11 121.41(19) . . ?
C9 C10 C11 121.31(18) . . ?
C12B C11 C13A 130.7(5) . . ?
C12B C11 C14A 58.4(8) . . ?
C13A C11 C14A 109.9(4) . . ?
C12B C11 C13B 113.1(9) . . ?
C13A C11 C13B 43.6(6) . . ?
C14A C11 C13B 141.8(5) . . ?
C12B C11 C10 115.2(4) . . ?
C13A C11 C10 113.7(2) . . ?
C14A C11 C10 108.9(2) . . ?
C13B C11 C10 107.9(4) . . ?
C12B C11 C12A 50.3(8) . . ?
C13A C11 C12A 107.6(4) . . ?
C14A C11 C12A 107.9(3) . . ?
C13B C11 C12A 69.1(7) . . ?
C10 C11 C12A 108.7(2) . . ?
C12B C11 C14B 109.4(10) . . ?
C13A C11 C14B 61.2(6) . . ?
C14A C11 C14B 55.1(6) . . ?
C13B C11 C14B 104.6(9) . . ?
C10 C11 C14B 105.8(4) . . ?
C12A C11 C14B 145.2(4) . . ?
C10 C15 C2 122.27(18) . . ?
C29 C16 C17 117.95(16) . . ?
C29 C16 C1 117.42(15) . . ?
C17 C16 C1 124.63(15) . . ?
C16 C17 C18 122.59(16) . . ?
C16 C17 O2 118.95(15) . . ?
C18 C17 O2 118.46(15) . . ?
C17 C18 C23 116.20(16) . . ?
C17 C18 C19 122.74(16) . . ?
C23 C18 C19 121.04(16) . . ?
C20 C19 C22 107.19(17) . . ?
C20 C19 C21 107.12(16) . . ?
C22 C19 C21 110.08(18) . . ?
C20 C19 C18 111.73(16) . . ?
C22 C19 C18 109.67(15) . . ?
C21 C19 C18 110.95(16) . . ?
C24 C23 C18 123.68(17) . . ?
C29 C24 C23 117.34(16) . . ?
C29 C24 C25 120.95(16) . . ?
C23 C24 C25 121.69(17) . . ?
C28 C25 C26 112.0(3) . . ?
C28 C25 C27 109.7(3) . . ?
C26 C25 C27 104.4(3) . . ?
C28 C25 C24 108.66(18) . . ?
C26 C25 C24 110.58(18) . . ?
C27 C25 C24 111.50(18) . . ?
C24 C29 C16 122.25(16) . . ?
C31 C30 C43 118.26(17) . . ?
C31 C30 C1 124.27(16) . . ?
C43 C30 C1 117.45(16) . . ?
C30 C31 O3 118.90(16) . . ?
C30 C31 C32 122.26(17) . . ?
O3 C31 C32 118.83(16) . . ?
C37 C32 C31 116.25(17) . . ?
C37 C32 C33 121.26(17) . . ?
C31 C32 C33 122.47(18) . . ?
C34 C33 C35 110.36(19) . . ?
C34 C33 C36 107.3(2) . . ?
C35 C33 C36 106.86(19) . . ?
C34 C33 C32 110.17(17) . . ?
C35 C33 C32 110.48(17) . . ?
C36 C33 C32 111.57(18) . . ?
C32 C37 C38 123.78(18) . . ?
C43 C38 C37 117.05(18) . . ?
C43 C38 C39 122.45(18) . . ?
C37 C38 C39 120.49(17) . . ?
C42 C39 C41 109.7(2) . . ?
C42 C39 C40 108.2(2) . . ?
C41 C39 C40 107.46(19) . . ?
C42 C39 C38 108.70(17) . . ?
C41 C39 C38 111.01(19) . . ?
C40 C39 C38 111.66(17) . . ?
C38 C43 C30 122.38(17) . . ?

loop_
_geom_bond_atom_site_label_1
_geom_bond_atom_site_label_2
_geom_bond_distance
_geom_bond_site_symmetry_2
_geom_bond_publ_flag
P1 O1 1.6227(13) . ?
P1 O2 1.6254(13) . ?
P1 O3 1.6279(14) . ?
O1 C3 1.396(2) . ?
C1 C30 1.526(2) . ?
C1 C16 1.526(2) . ?
C1 C2 1.530(2) . ?
O2 C17 1.400(2) . ?
C2 C3 1.388(3) . ?
C2 C15 1.396(2) . ?
O3 C31 1.396(2) . ?
C3 C4 1.400(3) . ?
C4 C9 1.393(3) . ?
C4 C5 1.539(3) . ?
C5 C7 1.537(3) . ?
C5 C8 1.537(3) . ?
C5 C6 1.539(3) . ?
C9 C10 1.393(3) . ?
C10 C15 1.387(3) . ?
C10 C11 1.540(3) . ?
C11 C12B 1.420(11) . ?
C11 C13A 1.498(5) . ?
C11 C14A 1.520(4) . ?
C11 C13B 1.521(11) . ?
C11 C12A 1.572(5) . ?
C11 C14B 1.625(12) . ?
C16 C29 1.394(2) . ?
C16 C17 1.395(2) . ?
C17 C18 1.396(2) . ?
C18 C23 1.398(2) . ?
C18 C19 1.539(2) . ?
C19 C20 1.534(3) . ?
C19 C22 1.534(3) . ?
C19 C21 1.536(3) . ?
C23 C24 1.390(3) . ?
C24 C29 1.383(3) . ?
C24 C25 1.533(2) . ?
C25 C28 1.477(3) . ?
C25 C26 1.506(4) . ?
C25 C27 1.514(4) . ?
C30 C31 1.388(2) . ?
C30 C43 1.396(3) . ?
C31 C32 1.407(3) . ?
C32 C37 1.392(3) . ?
C32 C33 1.540(3) . ?
C33 C34 1.535(3) . ?
C33 C35 1.538(3) . ?
C33 C36 1.539(3) . ?
C37 C38 1.397(3) . ?
C38 C43 1.381(3) . ?
C38 C39 1.539(3) . ?
C39 C42 1.520(3) . ?
C39 C41 1.528(3) . ?
C39 C40 1.533(3) . ?
